data_7043568
loop_
_publ_author_name
'Maiwald, Martin Maximilian'
'Wagner, Anna Tessa'
'Kratsch, Jochen'
'Skerencak-Frech, Andrej'
'Trumm, Michael'
'Geist, Andreas'
'Roesky, Peter'
'Panak, Petra J.'

_publ_section_title
;
 4,4'-Di-tert-butyl-6-(1H-tetrazol-5-yl)-2,2'-bipyridine: Modification of
 a Highly Selective N-Donor Ligand for the Separation of Trivalent
 Actinides from Lanthanides
;
_journal_name_full 'Dalton Trans.'
_journal_paper_doi 10.1039/C7DT01864A
_journal_year 2017
_chemical_formula_moiety 'C19 H25 Eu N9 O10, C19 H25 N6, 2(C2 H3 N)'
_chemical_formula_sum 'C42 H56 Eu N17 O10'
_chemical_formula_weight 1110.99
_space_group_crystal_system triclinic
_space_group_IT_number 2
_space_group_name_Hall '-P 1'
_space_group_name_H-M_alt 'P -1'
_symmetry_space_group_name_Hall '-P 1'
_symmetry_space_group_name_H-M 'P -1'
_atom_sites_solution_hydrogens mixed
_atom_sites_solution_primary dual
_audit_creation_date 2017-05-17
_audit_creation_method
;
Olex2 1.2
(compiled 2017.03.28 svn.r3405 for OlexSys, GUI svn.r5337)
;
_audit_update_record
;
2017-05-17 deposited with the CCDC.
2017-07-11 downloaded from the CCDC.
;
_cell_angle_alpha 78.661(4)
_cell_angle_beta 84.036(4)
_cell_angle_gamma 69.641(4)
_cell_formula_units_Z 2
_cell_length_a 11.7079(6)
_cell_length_b 12.6310(6)
_cell_length_c 18.8051(9)
_cell_measurement_reflns_used 16795
_cell_measurement_temperature 100
_cell_measurement_theta_max 29.59
_cell_measurement_theta_min 1.75
_cell_volume 2554.4(2)
_computing_cell_refinement
;
X-Area Recipe 1.33.0.0 (STOE, 2015)
PLATON (A.L.Spek, 2009)
;
_computing_data_collection 'X-Area Pilatus3_SV 1.31.127.0 (STOE, 2016)'
_computing_data_reduction
;
X-Area Integrate 1.71.0.0 (STOE, 2016)
X-Area LANA 1.70.0.0 (STOE, 2017)
PLATON (A.L.Spek, 2009)
;
_computing_molecular_graphics 'Diamond 4, Olex2 (Dolomanov et al., 2009)'
_computing_publication_material
;
STOE & Cie GmbH, X-Area, software package for collecting single-crystal or
multi-domain crystal data on STOE area-detector diffractometers, for image 
processing, for the correction and scaling of reflection intensities and 
for outlier rejection, version 1.77, Darmstadt 2016
MS Word (Microsoft)
Olex2 (Dolomanov et al., 2009)
;
_computing_structure_refinement 'SHELXL-2016/6 (Sheldrick, 2015)'
_computing_structure_solution 'SHELXS-2016/6 (Sheldrick, 2015)'
_diffrn_ambient_temperature 100
_diffrn_detector 'Dectris Pilatus 100k'
_diffrn_detector_area_resol_mean 5.81
_diffrn_detector_type STOE
_diffrn_measured_fraction_theta_full 0.989
_diffrn_measured_fraction_theta_max 0.819
_diffrn_measurement_device '4-circle goniometer'
_diffrn_measurement_device_type 'STOE STADIVARI'
_diffrn_radiation_collimation '0.5mm monocapillary'
_diffrn_radiation_monochromator 'plane graphite'
_diffrn_radiation_type MoK\a
_diffrn_radiation_wavelength 0.71073
_diffrn_reflns_av_R_equivalents 0.0612
_diffrn_reflns_av_unetI/netI 0.0950
_diffrn_reflns_Laue_measured_fraction_full 0.989
_diffrn_reflns_Laue_measured_fraction_max 0.819
_diffrn_reflns_limit_h_max 14
_diffrn_reflns_limit_h_min -16
_diffrn_reflns_limit_k_max 17
_diffrn_reflns_limit_k_min -17
_diffrn_reflns_limit_l_max 25
_diffrn_reflns_limit_l_min -17
_diffrn_reflns_number 23567
_diffrn_reflns_point_group_measured_fraction_full 0.989
_diffrn_reflns_point_group_measured_fraction_max 0.819
_diffrn_reflns_theta_full 26.000
_diffrn_reflns_theta_max 29.999
_diffrn_reflns_theta_min 1.746
_diffrn_source 'Mo LFF Sealed Tube'
_diffrn_source_type 'Xenocs Genix3D microfocus'
_exptl_absorpt_coefficient_mu 1.298
_exptl_absorpt_correction_T_max 0.9183
_exptl_absorpt_correction_T_min 0.3608
_exptl_absorpt_correction_type multi-scan
_exptl_absorpt_process_details
;
STOE X-Red32, absorption correction by Gaussian integration, analogous to
P. Coppens, "The Evaluation of Absorption and Extinction in Single-Crystal
Structure Analysis", published in: F. R. Ahmed (Editor), "Crystallographic
Computing", Munksgaard, Copenhagen (1970), 255 - 270.
Afterwards scaling of reflection intensities was performed within STOE LANA.
J. Koziskova, F. Hahn, J. Richter, J. Kozisek, "Comparison of different
absorption corrections on the model structure of tetrakis(\m~2~-acetato)-
diaqua-di-copper(II)", Acta Chimica Slovaca, vol. 9, no. 2, 2016, pp. 136 - 140.
;
_exptl_crystal_colour colorless
_exptl_crystal_density_diffrn 1.444
_exptl_crystal_description rod
_exptl_crystal_F_000 1140
_exptl_crystal_size_max 0.198
_exptl_crystal_size_mid 0.12
_exptl_crystal_size_min 0.069
_refine_diff_density_max 2.070
_refine_diff_density_min -1.846
_refine_diff_density_rms 0.109
_refine_ls_extinction_method none
_refine_ls_goodness_of_fit_ref 0.921
_refine_ls_hydrogen_treatment constr
_refine_ls_matrix_type full
_refine_ls_number_parameters 674
_refine_ls_number_reflns 12205
_refine_ls_number_restraints 39
_refine_ls_restrained_S_all 0.920
_refine_ls_R_factor_all 0.0766
_refine_ls_R_factor_gt 0.0484
_refine_ls_shift/su_max 0.000
_refine_ls_shift/su_mean 0.000
_refine_ls_structure_factor_coef Fsqd
_refine_ls_weighting_details 'w=1/[\s^2^(Fo^2^)+(0.0497P)^2^] where P=(Fo^2^+2Fc^2^)/3'
_refine_ls_weighting_scheme calc
_refine_ls_wR_factor_gt 0.1009
_refine_ls_wR_factor_ref 0.1098
_reflns_Friedel_coverage 0.000
_reflns_number_gt 8623
_reflns_number_total 12205
_reflns_threshold_expression 'I > 2\s(I)'
_cod_data_source_file c7dt01864a2.cif
_cod_data_source_block Eu
_cod_database_code 7043568
_shelx_shelxl_version_number 2016/6
_shelx_space_group_comment
;
The symmetry employed for this shelxl refinement is uniquely defined
by the following loop, which should always be used as a source of
symmetry information in preference to the above space-group names.
They are only intended as comments.
;
_olex2_refinement_description
;
1. Fixed Uiso
 At 1.2 times of:
  All C(H) groups, All N(H) groups
 At 1.5 times of:
  All C(H,H,H) groups, All C(H,H,H,H,H,H) groups, All O(H,H) groups
2. Restrained distances
 C3-C13 \\sim C14B-C15B
 with sigma of 0.04
 C12B-C3 \\sim C12B-C13 \\sim C12B-C14B \\sim C12B-C15B
 with sigma of 0.02
 C3-C13 \\sim C14A-C15A
 with sigma of 0.04
 C12A-C3 \\sim C12A-C13 \\sim C12A-C14A \\sim C12A-C15A
 with sigma of 0.02
3. Uiso/Uaniso restraints and constraints
C12B \\sim C14B \\sim C15B: within 2A with sigma of 0.004 and sigma for
terminal atoms of 0.008
C12A \\sim C14A \\sim C15A: within 2A with sigma of 0.004 and sigma for
terminal atoms of 0.008
4. Others
 Fixed Sof: C12A(0.5) C12B(0.5) H13A(0.5) H13B(0.5) H13C(0.5) H13D(0.5)
 H13E(0.5) H13F(0.5) C14A(0.5) H14A(0.5) H14B(0.5) H14C(0.5) C14B(0.5)
 H14D(0.5) H14E(0.5) H14F(0.5) C15A(0.5) H15A(0.5) H15B(0.5) H15C(0.5)
 C15B(0.5) H15D(0.5) H15E(0.5) H15F(0.5)
5.a Rotating group:
 O10(H10A,H10B)
5.b Me refined with riding coordinates:
 C13(H13A,H13B,H13C), C13(H13D,H13E,H13F)
5.c Aromatic/amide H refined with riding coordinates:
 C2(H2), C4(H4), C7(H7), C9(H9), C10(H10), N8(H8), N9(H9A), C21(H21), C23(H23),
  C26(H26), C28(H28), C29(H29)
5.d Idealised Me refined as rotating group:
 C14A(H14A,H14B,H14C), C14B(H14D,H14E,H14F), C15A(H15A,H15B,H15C), C15B(H15D,
 H15E,H15F), C17(H17A,H17B,H17C), C18(H18A,H18B,H18C), C19(H19A,H19B,H19C),
 C32(H32A,H32B,H32C), C33(H33A,H33B,H33C), C34(H34A,H34B,H34C), C36(H36A,H36B,
 H36C), C37(H37A,H37B,H37C), C38(H38A,H38B,H38C), C40(H40A,H40B,H40C), C42(H42A,
 H42B,H42C)
;
_olex2_submission_special_instructions 'No special instructions were received'

loop_
_space_group_symop_operation_xyz
'x, y, z'
'-x, -y, -z'

loop_
_atom_site_label
_atom_site_type_symbol
_atom_site_fract_x
_atom_site_fract_y
_atom_site_fract_z
_atom_site_U_iso_or_equiv
_atom_site_adp_type
_atom_site_occupancy
_atom_site_site_symmetry_order
_atom_site_calc_flag
_atom_site_refinement_flags_posn
_atom_site_refinement_flags_adp
_atom_site_refinement_flags_occupancy
_atom_site_disorder_assembly
_atom_site_disorder_group
Eu01 Eu 0.47141(2) 0.16587(2) 0.66588(2) 0.02728(7) Uani 1 1 d . . . . .
O1 O 0.6964(3) 0.1204(3) 0.63315(17) 0.0356(7) Uani 1 1 d . . . . .
O2 O 0.5897(3) 0.2953(3) 0.64285(17) 0.0366(7) Uani 1 1 d . . . . .
O3 O 0.7810(3) 0.2525(4) 0.6066(2) 0.0614(11) Uani 1 1 d . . . . .
O4 O 0.5108(3) 0.1976(3) 0.53085(16) 0.0324(7) Uani 1 1 d . . . . .
O5 O 0.3625(3) 0.1325(3) 0.56692(16) 0.0322(7) Uani 1 1 d . . . . .
O6 O 0.3941(3) 0.1866(3) 0.45108(16) 0.0388(8) Uani 1 1 d . . . . .
O7 O 0.3788(3) 0.0510(3) 0.76643(17) 0.0382(7) Uani 1 1 d . . . . .
O8 O 0.2473(3) 0.1906(3) 0.70291(17) 0.0367(7) Uani 1 1 d . . . . .
O9 O 0.1850(3) 0.0778(3) 0.78874(17) 0.0412(8) Uani 1 1 d . . . . .
O10 O 0.5635(3) -0.0329(2) 0.65153(16) 0.0326(7) Uani 1 1 d . . . . .
H10A H 0.644041 -0.053630 0.648685 0.049 Uiso 1 1 d GR . . . .
H10B H 0.539731 -0.044680 0.611424 0.049 Uiso 1 1 d GR . . . .
N1 N 0.3941(3) 0.3068(3) 0.75563(18) 0.0274(7) Uani 1 1 d . . . . .
N2 N 0.5857(3) 0.1178(3) 0.78315(19) 0.0316(8) Uani 1 1 d . . . . .
N3 N 0.3262(3) 0.3562(3) 0.61617(18) 0.0280(8) Uani 1 1 d . . . . .
N4 N 0.2686(3) 0.3973(3) 0.55476(19) 0.0347(9) Uani 1 1 d . . . . .
N5 N 0.1770(3) 0.4920(3) 0.5627(2) 0.0367(9) Uani 1 1 d . . . . .
N6 N 0.1723(3) 0.5130(3) 0.63026(19) 0.0303(8) Uani 1 1 d . . . . .
N13 N 0.6926(4) 0.2230(4) 0.6272(2) 0.0390(9) Uani 1 1 d . . . . .
N14 N 0.4220(3) 0.1724(3) 0.5144(2) 0.0318(8) Uani 1 1 d . . . . .
N15 N 0.2677(3) 0.1061(3) 0.7539(2) 0.0330(8) Uani 1 1 d . . . . .
C1 C 0.4381(4) 0.2857(4) 0.8225(2) 0.0292(9) Uani 1 1 d . . . . .
C2 C 0.3904(4) 0.3601(4) 0.8713(3) 0.0359(10) Uani 1 1 d . . . . .
H2 H 0.421492 0.340275 0.918556 0.043 Uiso 1 1 calc R . . . .
C3 C 0.2968(4) 0.4640(4) 0.8520(2) 0.0385(11) Uani 1 1 d D . . . .
C4 C 0.2530(4) 0.4859(4) 0.7829(2) 0.0341(10) Uani 1 1 d . . . . .
H4 H 0.188551 0.554883 0.767298 0.041 Uiso 1 1 calc R . . . .
C5 C 0.3031(4) 0.4073(4) 0.7371(2) 0.0292(9) Uani 1 1 d . . . . .
C6 C 0.5430(4) 0.1764(4) 0.8389(2) 0.0301(9) Uani 1 1 d . . . . .
C7 C 0.5966(4) 0.1386(4) 0.9058(2) 0.0339(10) Uani 1 1 d . . . . .
H7 H 0.564872 0.182307 0.943540 0.041 Uiso 1 1 calc R . . . .
C8 C 0.6967(4) 0.0373(4) 0.9189(2) 0.0327(10) Uani 1 1 d . . . . .
C9 C 0.7395(4) -0.0201(4) 0.8607(3) 0.0380(11) Uani 1 1 d . . . . .
H9 H 0.808368 -0.088277 0.865842 0.046 Uiso 1 1 calc R . . . .
C10 C 0.6829(4) 0.0211(4) 0.7959(3) 0.0377(11) Uani 1 1 d . . . . .
H10 H 0.714071 -0.021166 0.757449 0.045 Uiso 1 1 calc R . . . .
C11 C 0.2662(4) 0.4261(4) 0.6626(2) 0.0284(9) Uani 1 1 d . . . . .
C12A C 0.2475(12) 0.5539(13) 0.9008(8) 0.048(3) Uani 0.5 1 d D U P A 1
C12B C 0.2414(11) 0.5406(13) 0.9105(8) 0.050(4) Uani 0.5 1 d D U P A 2
C13 C 0.3469(5) 0.5589(4) 0.9441(3) 0.0496(13) Uani 1 1 d D . . . .
H13A H 0.409031 0.579365 0.910767 0.074 Uiso 0.5 1 calc R . P A 1
H13B H 0.311771 0.616768 0.975402 0.074 Uiso 0.5 1 calc R . P A 1
H13C H 0.384339 0.483853 0.974027 0.074 Uiso 0.5 1 calc R . P A 1
H13D H 0.404566 0.484388 0.964652 0.074 Uiso 0.5 1 calc R . P A 2
H13E H 0.388999 0.598874 0.906351 0.074 Uiso 0.5 1 calc R . P A 2
H13F H 0.313967 0.605016 0.982458 0.074 Uiso 0.5 1 calc R . P A 2
C14A C 0.1932(13) 0.6745(12) 0.8583(8) 0.052(3) Uani 0.5 1 d D U P A 1
H14A H 0.257288 0.696256 0.827835 0.078 Uiso 0.5 1 calc GR . P A 1
H14B H 0.157704 0.728385 0.892230 0.078 Uiso 0.5 1 calc GR . P A 1
H14C H 0.129500 0.676560 0.827605 0.078 Uiso 0.5 1 calc GR . P A 1
C14B C 0.1465(13) 0.6551(13) 0.8768(8) 0.063(4) Uani 0.5 1 d D U P A 2
H14D H 0.185857 0.695080 0.837400 0.094 Uiso 0.5 1 calc GR . P A 2
H14E H 0.113107 0.703220 0.914149 0.094 Uiso 0.5 1 calc GR . P A 2
H14F H 0.080402 0.639541 0.857571 0.094 Uiso 0.5 1 calc GR . P A 2
C15A C 0.1525(15) 0.5223(12) 0.9526(9) 0.056(4) Uani 0.5 1 d D U P A 1
H15A H 0.087804 0.518753 0.924977 0.084 Uiso 0.5 1 calc GR . P A 1
H15B H 0.117615 0.580346 0.983858 0.084 Uiso 0.5 1 calc GR . P A 1
H15C H 0.190327 0.447420 0.982610 0.084 Uiso 0.5 1 calc GR . P A 1
C15B C 0.1727(14) 0.4777(12) 0.9692(8) 0.050(3) Uani 0.5 1 d D U P A 2
H15D H 0.117356 0.453435 0.945744 0.074 Uiso 0.5 1 calc GR . P A 2
H15E H 0.125708 0.529719 1.002339 0.074 Uiso 0.5 1 calc GR . P A 2
H15F H 0.231807 0.410341 0.996614 0.074 Uiso 0.5 1 calc GR . P A 2
C16 C 0.7511(4) -0.0069(4) 0.9939(2) 0.0368(10) Uani 1 1 d . . . . .
C17 C 0.7705(5) 0.0894(5) 1.0237(3) 0.0497(13) Uani 1 1 d . . . . .
H17A H 0.833573 0.113984 0.993903 0.075 Uiso 1 1 calc GR . . . .
H17B H 0.796324 0.061724 1.073872 0.075 Uiso 1 1 calc GR . . . .
H17C H 0.694055 0.154369 1.022381 0.075 Uiso 1 1 calc GR . . . .
C18 C 0.6593(5) -0.0514(5) 1.0441(3) 0.0467(13) Uani 1 1 d . . . . .
H18A H 0.582381 0.011896 1.047500 0.070 Uiso 1 1 calc GR . . . .
H18B H 0.692285 -0.082820 1.092533 0.070 Uiso 1 1 calc GR . . . .
H18C H 0.644600 -0.111490 1.024308 0.070 Uiso 1 1 calc GR . . . .
C19 C 0.8729(5) -0.1054(5) 0.9925(3) 0.0588(16) Uani 1 1 d . . . . .
H19A H 0.859458 -0.171094 0.979025 0.088 Uiso 1 1 calc GR . . . .
H19B H 0.907344 -0.127655 1.040724 0.088 Uiso 1 1 calc GR . . . .
H19C H 0.929581 -0.080231 0.956941 0.088 Uiso 1 1 calc GR . . . .
N7 N -0.0514(3) 0.7289(3) 0.49947(19) 0.0285(8) Uani 1 1 d . . . . .
N8 N 0.0937(3) 0.5675(3) 0.4254(2) 0.0304(8) Uani 1 1 d . . . . .
H8 H 0.087370 0.559681 0.473010 0.036 Uiso 1 1 calc R . . . .
N9 N -0.0306(3) 0.6902(3) 0.65519(18) 0.0305(8) Uani 1 1 d . . . . .
H9A H 0.033761 0.641253 0.636882 0.037 Uiso 1 1 calc R . . . .
N10 N -0.0616(3) 0.6880(3) 0.7262(2) 0.0338(8) Uani 1 1 d . . . . .
N11 N -0.1628(3) 0.7735(3) 0.7308(2) 0.0377(9) Uani 1 1 d . . . . .
N12 N -0.1961(3) 0.8324(3) 0.6627(2) 0.0329(8) Uani 1 1 d . . . . .
C20 C -0.0414(4) 0.7600(4) 0.4271(2) 0.0291(9) Uani 1 1 d . . . . .
C21 C -0.0836(4) 0.8727(4) 0.3924(2) 0.0308(9) Uani 1 1 d . . . . .
H21 H -0.074271 0.889825 0.341052 0.037 Uiso 1 1 calc R . . . .
C22 C -0.1393(4) 0.9614(3) 0.4314(2) 0.0284(9) Uani 1 1 d . . . . .
C23 C -0.1525(4) 0.9288(4) 0.5065(2) 0.0305(9) Uani 1 1 d . . . . .
H23 H -0.192288 0.984726 0.536330 0.037 Uiso 1 1 calc R . . . .
C24 C -0.1068(4) 0.8137(4) 0.5368(2) 0.0290(9) Uani 1 1 d . . . . .
C25 C 0.0273(4) 0.6673(4) 0.3856(2) 0.0298(9) Uani 1 1 d . . . . .
C26 C 0.0361(4) 0.6780(4) 0.3112(2) 0.0330(10) Uani 1 1 d . . . . .
H26 H -0.014032 0.745998 0.282755 0.040 Uiso 1 1 calc R . . . .
C27 C 0.1166(4) 0.5917(4) 0.2766(2) 0.0316(9) Uani 1 1 d . . . . .
C28 C 0.1836(4) 0.4902(4) 0.3205(2) 0.0352(10) Uani 1 1 d . . . . .
H28 H 0.238717 0.428742 0.299050 0.042 Uiso 1 1 calc R . . . .
C29 C 0.1694(4) 0.4796(4) 0.3947(2) 0.0349(10) Uani 1 1 d . . . . .
H29 H 0.213167 0.409936 0.424493 0.042 Uiso 1 1 calc R . . . .
C30 C -0.1142(4) 0.7796(4) 0.6166(2) 0.0299(9) Uani 1 1 d . . . . .
C31 C -0.1834(4) 1.0857(4) 0.3929(2) 0.0297(9) Uani 1 1 d . . . . .
C32 C -0.3104(4) 1.1119(4) 0.3640(3) 0.0385(11) Uani 1 1 d . . . . .
H32A H -0.366845 1.100547 0.404635 0.058 Uiso 1 1 calc GR . . . .
H32B H -0.304919 1.060395 0.330080 0.058 Uiso 1 1 calc GR . . . .
H32C H -0.340140 1.191589 0.338846 0.058 Uiso 1 1 calc GR . . . .
C33 C -0.0955(5) 1.1044(4) 0.3284(3) 0.0403(11) Uani 1 1 d . . . . .
H33A H -0.119489 1.186203 0.307663 0.060 Uiso 1 1 calc GR . . . .
H33B H -0.098939 1.061109 0.291273 0.060 Uiso 1 1 calc GR . . . .
H33C H -0.012184 1.077877 0.345381 0.060 Uiso 1 1 calc GR . . . .
C34 C -0.1940(4) 1.1687(4) 0.4445(2) 0.0349(10) Uani 1 1 d . . . . .
H34A H -0.215478 1.247011 0.417131 0.052 Uiso 1 1 calc GR . . . .
H34B H -0.115864 1.148064 0.467236 0.052 Uiso 1 1 calc GR . . . .
H34C H -0.257496 1.164073 0.482060 0.052 Uiso 1 1 calc GR . . . .
C35 C 0.1311(4) 0.6104(4) 0.1937(3) 0.0401(11) Uani 1 1 d . . . . .
C36 C 0.0096(5) 0.6296(5) 0.1629(3) 0.0554(15) Uani 1 1 d . . . . .
H36A H -0.016062 0.562840 0.181146 0.083 Uiso 1 1 calc GR . . . .
H36B H 0.017757 0.640444 0.109779 0.083 Uiso 1 1 calc GR . . . .
H36C H -0.051624 0.698027 0.177744 0.083 Uiso 1 1 calc GR . . . .
C37 C 0.1717(6) 0.7160(5) 0.1692(3) 0.0634(17) Uani 1 1 d . . . . .
H37A H 0.106107 0.784620 0.180389 0.095 Uiso 1 1 calc GR . . . .
H37B H 0.190275 0.725123 0.116755 0.095 Uiso 1 1 calc GR . . . .
H37C H 0.244703 0.705536 0.194764 0.095 Uiso 1 1 calc GR . . . .
C38 C 0.2281(5) 0.5085(4) 0.1662(3) 0.0483(13) Uani 1 1 d . . . . .
H38A H 0.306541 0.495083 0.186736 0.072 Uiso 1 1 calc GR . . . .
H38B H 0.235669 0.525057 0.113143 0.072 Uiso 1 1 calc GR . . . .
H38C H 0.204300 0.440035 0.181166 0.072 Uiso 1 1 calc GR . . . .
N16 N 0.5675(6) -0.2644(4) 0.9452(3) 0.0719(16) Uani 1 1 d . . . . .
C39 C 0.5528(5) -0.2462(4) 0.8849(3) 0.0488(13) Uani 1 1 d . . . . .
C40 C 0.5349(6) -0.2220(5) 0.8076(3) 0.0550(14) Uani 1 1 d . . . . .
H40A H 0.609861 -0.216153 0.781352 0.083 Uiso 1 1 calc GR . . . .
H40B H 0.468044 -0.149415 0.795534 0.083 Uiso 1 1 calc GR . . . .
H40C H 0.514686 -0.283953 0.793663 0.083 Uiso 1 1 calc GR . . . .
N17 N 0.5027(5) 0.4261(5) 0.2816(3) 0.0679(14) Uani 1 1 d . . . . .
C41 C 0.5031(5) 0.4325(4) 0.3410(4) 0.0513(14) Uani 1 1 d . . . . .
C42 C 0.5027(5) 0.4397(5) 0.4172(3) 0.0571(15) Uani 1 1 d . . . . .
H42A H 0.578301 0.450003 0.427149 0.086 Uiso 1 1 calc GR . . . .
H42B H 0.496571 0.368944 0.447228 0.086 Uiso 1 1 calc GR . . . .
H42C H 0.432764 0.505076 0.428626 0.086 Uiso 1 1 calc GR . . . .

loop_
_atom_site_aniso_label
_atom_site_aniso_U_11
_atom_site_aniso_U_22
_atom_site_aniso_U_33
_atom_site_aniso_U_23
_atom_site_aniso_U_13
_atom_site_aniso_U_12
Eu01 0.02589(11) 0.02449(11) 0.02962(12) -0.01145(8) -0.00023(8) -0.00275(8)
O1 0.0323(17) 0.0334(17) 0.0393(18) -0.0147(15) 0.0014(14) -0.0052(13)
O2 0.0385(18) 0.0283(16) 0.0447(19) -0.0144(15) 0.0030(15) -0.0102(14)
O3 0.047(2) 0.070(3) 0.087(3) -0.039(2) 0.020(2) -0.037(2)
O4 0.0278(16) 0.0347(17) 0.0341(16) -0.0112(14) -0.0005(13) -0.0072(13)
O5 0.0295(16) 0.0314(16) 0.0356(17) -0.0066(14) -0.0016(13) -0.0097(13)
O6 0.0399(19) 0.0445(19) 0.0316(18) -0.0148(15) -0.0042(14) -0.0084(15)
O7 0.0300(17) 0.0301(16) 0.0463(19) -0.0067(15) 0.0015(14) -0.0009(13)
O8 0.0325(17) 0.0373(18) 0.0375(18) -0.0061(16) 0.0018(14) -0.0093(14)
O9 0.0365(18) 0.046(2) 0.0391(18) -0.0012(16) 0.0022(15) -0.0155(16)
O10 0.0297(16) 0.0294(16) 0.0365(17) -0.0152(14) -0.0039(13) -0.0014(12)
N1 0.0252(18) 0.0264(18) 0.0287(19) -0.0120(15) 0.0022(14) -0.0034(14)
N2 0.0275(19) 0.0293(19) 0.035(2) -0.0152(16) -0.0080(16) 0.0012(15)
N3 0.0304(19) 0.0249(18) 0.0265(18) -0.0070(15) -0.0042(15) -0.0042(15)
N4 0.036(2) 0.032(2) 0.030(2) -0.0098(17) -0.0043(16) -0.0008(16)
N5 0.038(2) 0.030(2) 0.034(2) -0.0097(17) -0.0043(17) 0.0025(16)
N6 0.032(2) 0.0264(18) 0.0278(19) -0.0098(16) -0.0021(15) -0.0014(15)
N13 0.035(2) 0.044(2) 0.040(2) -0.0200(19) 0.0002(18) -0.0099(19)
N14 0.031(2) 0.0275(19) 0.033(2) -0.0111(17) -0.0047(16) -0.0002(16)
N15 0.033(2) 0.036(2) 0.032(2) -0.0128(18) 0.0021(17) -0.0118(17)
C1 0.029(2) 0.027(2) 0.031(2) -0.0087(19) 0.0011(18) -0.0073(18)
C2 0.034(2) 0.033(2) 0.037(3) -0.015(2) -0.002(2) -0.0029(19)
C3 0.038(3) 0.038(3) 0.038(3) -0.020(2) -0.001(2) -0.004(2)
C4 0.030(2) 0.032(2) 0.038(3) -0.014(2) 0.0014(19) -0.0033(19)
C5 0.028(2) 0.030(2) 0.030(2) -0.0097(19) 0.0003(18) -0.0086(18)
C6 0.029(2) 0.028(2) 0.031(2) -0.0039(19) -0.0015(18) -0.0079(18)
C7 0.036(2) 0.031(2) 0.033(2) -0.010(2) 0.000(2) -0.0082(19)
C8 0.026(2) 0.036(2) 0.036(2) -0.008(2) -0.0018(19) -0.0099(19)
C9 0.031(2) 0.035(2) 0.042(3) -0.012(2) -0.009(2) 0.0016(19)
C10 0.033(2) 0.035(2) 0.040(3) -0.017(2) -0.002(2) 0.001(2)
C11 0.027(2) 0.027(2) 0.029(2) -0.0096(18) 0.0024(17) -0.0046(17)
C12A 0.052(6) 0.043(5) 0.046(7) -0.031(5) 0.002(5) -0.001(5)
C12B 0.042(6) 0.054(7) 0.038(6) -0.029(6) -0.011(5) 0.019(5)
C13 0.057(3) 0.038(3) 0.057(3) -0.028(3) 0.004(3) -0.011(2)
C14A 0.058(7) 0.040(6) 0.052(7) -0.034(5) 0.001(5) 0.004(5)
C14B 0.056(7) 0.062(8) 0.046(7) -0.033(6) -0.013(6) 0.028(6)
C15A 0.055(7) 0.053(7) 0.053(8) -0.032(6) 0.001(6) 0.002(6)
C15B 0.042(6) 0.056(7) 0.040(6) -0.030(6) -0.003(5) 0.009(5)
C16 0.041(3) 0.033(2) 0.033(2) -0.003(2) -0.008(2) -0.008(2)
C17 0.055(3) 0.050(3) 0.047(3) -0.006(3) -0.014(3) -0.019(3)
C18 0.056(3) 0.052(3) 0.035(3) 0.002(2) -0.006(2) -0.024(3)
C19 0.051(3) 0.058(4) 0.049(3) -0.004(3) -0.018(3) 0.006(3)
N7 0.0211(17) 0.0277(18) 0.036(2) -0.0126(16) -0.0021(15) -0.0033(14)
N8 0.0300(19) 0.0265(18) 0.034(2) -0.0109(16) 0.0038(16) -0.0073(15)
N9 0.0303(19) 0.028(2) 0.030(2) -0.0110(16) -0.0001(16) -0.0035(16)
N10 0.029(2) 0.032(2) 0.035(2) -0.0127(17) 0.0021(16) -0.0010(16)
N11 0.038(2) 0.036(2) 0.035(2) -0.0132(18) -0.0011(17) -0.0022(17)
N12 0.031(2) 0.0290(19) 0.035(2) -0.0132(17) 0.0019(16) -0.0014(15)
C20 0.022(2) 0.029(2) 0.038(2) -0.0171(19) -0.0013(18) -0.0041(17)
C21 0.030(2) 0.029(2) 0.032(2) -0.0117(19) 0.0038(18) -0.0078(18)
C22 0.022(2) 0.025(2) 0.038(2) -0.0096(19) -0.0029(18) -0.0047(17)
C23 0.026(2) 0.027(2) 0.037(2) -0.0151(19) 0.0006(18) -0.0029(17)
C24 0.020(2) 0.028(2) 0.039(2) -0.0135(19) 0.0000(18) -0.0035(17)
C25 0.024(2) 0.026(2) 0.040(2) -0.0135(19) -0.0014(18) -0.0032(17)
C26 0.031(2) 0.032(2) 0.036(2) -0.012(2) 0.0007(19) -0.0077(19)
C27 0.033(2) 0.030(2) 0.035(2) -0.010(2) -0.0005(19) -0.0123(19)
C28 0.035(2) 0.030(2) 0.039(3) -0.014(2) 0.002(2) -0.0067(19)
C29 0.035(2) 0.027(2) 0.041(3) -0.012(2) -0.003(2) -0.0045(19)
C30 0.025(2) 0.026(2) 0.039(2) -0.0118(19) -0.0036(18) -0.0044(17)
C31 0.026(2) 0.028(2) 0.033(2) -0.0090(19) 0.0001(18) -0.0050(17)
C32 0.037(3) 0.029(2) 0.045(3) -0.006(2) -0.008(2) -0.004(2)
C33 0.049(3) 0.033(2) 0.040(3) -0.010(2) 0.005(2) -0.015(2)
C34 0.035(2) 0.027(2) 0.041(3) -0.011(2) 0.000(2) -0.0061(19)
C35 0.046(3) 0.035(3) 0.035(3) -0.014(2) 0.003(2) -0.005(2)
C36 0.050(3) 0.065(4) 0.040(3) -0.024(3) -0.004(2) 0.003(3)
C37 0.091(5) 0.052(3) 0.049(3) -0.016(3) 0.022(3) -0.029(3)
C38 0.056(3) 0.047(3) 0.034(3) -0.018(2) 0.009(2) -0.004(2)
N16 0.109(5) 0.053(3) 0.043(3) -0.017(3) 0.001(3) -0.011(3)
C39 0.055(3) 0.036(3) 0.055(4) -0.020(3) 0.010(3) -0.011(2)
C40 0.078(4) 0.035(3) 0.042(3) -0.007(2) -0.001(3) -0.006(3)
N17 0.054(3) 0.062(3) 0.091(4) -0.034(3) 0.011(3) -0.017(3)
C41 0.050(3) 0.030(3) 0.070(4) -0.013(3) 0.009(3) -0.009(2)
C42 0.054(3) 0.041(3) 0.065(4) 0.001(3) 0.004(3) -0.009(3)

loop_
_atom_type_symbol
_atom_type_description
_atom_type_scat_dispersion_real
_atom_type_scat_dispersion_imag
_atom_type_scat_source
C C 0.0033 0.0016 'International Tables Vol C Tables 4.2.6.8 and 6.1.1.4'
H H 0.0000 0.0000 'International Tables Vol C Tables 4.2.6.8 and 6.1.1.4'
Eu Eu -0.1578 3.6682 'International Tables Vol C Tables 4.2.6.8 and 6.1.1.4'
N N 0.0061 0.0033 'International Tables Vol C Tables 4.2.6.8 and 6.1.1.4'
O O 0.0106 0.0060 'International Tables Vol C Tables 4.2.6.8 and 6.1.1.4'

loop_
_geom_angle_atom_site_label_1
_geom_angle_atom_site_label_2
_geom_angle_atom_site_label_3
_geom_angle
O1 Eu01 O5 110.70(10)
O1 Eu01 O7 125.72(10)
O1 Eu01 O8 174.32(10)
O1 Eu01 N1 112.87(10)
O1 Eu01 N2 71.67(11)
O1 Eu01 N13 25.69(10)
O1 Eu01 N14 90.45(10)
O2 Eu01 O1 51.50(10)
O2 Eu01 O4 74.74(10)
O2 Eu01 O5 122.77(10)
O2 Eu01 O7 143.14(10)
O2 Eu01 O8 133.97(10)
O2 Eu01 N1 71.91(10)
O2 Eu01 N2 77.10(11)
O2 Eu01 N3 74.57(11)
O2 Eu01 N13 25.85(10)
O2 Eu01 N14 98.24(11)
O4 Eu01 O1 68.41(10)
O4 Eu01 O5 50.75(9)
O4 Eu01 O7 141.91(10)
O4 Eu01 O8 113.23(10)
O4 Eu01 N1 131.47(10)
O4 Eu01 N2 139.80(11)
O4 Eu01 N13 68.52(10)
O4 Eu01 N14 25.38(10)
O5 Eu01 O7 93.46(10)
O5 Eu01 O8 68.33(10)
O5 Eu01 N1 130.56(10)
O5 Eu01 N2 157.36(11)
O5 Eu01 N13 118.82(10)
O5 Eu01 N14 25.49(10)
O7 Eu01 O8 49.49(10)
O7 Eu01 N1 79.49(11)
O7 Eu01 N2 69.13(11)
O7 Eu01 N13 141.06(11)
O7 Eu01 N14 118.50(11)
O8 Eu01 N13 159.82(11)
O8 Eu01 N14 90.04(10)
O10 Eu01 O1 69.70(10)
O10 Eu01 O2 121.11(10)
O10 Eu01 O4 81.89(10)
O10 Eu01 O5 71.89(10)
O10 Eu01 O7 73.43(10)
O10 Eu01 O8 104.90(10)
O10 Eu01 N1 146.12(11)
O10 Eu01 N2 88.81(10)
O10 Eu01 N3 145.62(10)
O10 Eu01 N13 95.27(11)
O10 Eu01 N14 77.27(10)
N1 Eu01 O8 70.46(10)
N1 Eu01 N13 93.12(11)
N1 Eu01 N14 134.80(10)
N2 Eu01 O8 106.97(11)
N2 Eu01 N1 62.33(11)
N2 Eu01 N13 73.58(12)
N2 Eu01 N14 160.44(11)
N3 Eu01 O1 119.36(11)
N3 Eu01 O4 72.90(10)
N3 Eu01 O5 74.08(10)
N3 Eu01 O7 113.70(11)
N3 Eu01 O8 66.06(11)
N3 Eu01 N1 64.95(11)
N3 Eu01 N2 125.50(11)
N3 Eu01 N13 96.76(12)
N3 Eu01 N14 69.89(10)
N13 Eu01 N14 93.85(11)
N13 O1 Eu01 94.1(2)
N13 O2 Eu01 97.9(2)
N14 O4 Eu01 96.7(2)
N14 O5 Eu01 95.4(2)
N15 O7 Eu01 98.0(2)
N15 O8 Eu01 96.7(2)
Eu01 O10 H10A 111.2
Eu01 O10 H10B 111.0
H10A O10 H10B 107.7
C1 N1 Eu01 123.4(3)
C1 N1 C5 116.9(3)
C5 N1 Eu01 119.7(3)
C6 N2 Eu01 122.7(3)
C10 N2 Eu01 119.9(3)
C10 N2 C6 116.7(4)
N4 N3 Eu01 133.0(3)
N4 N3 C11 106.5(3)
C11 N3 Eu01 118.0(3)
N3 N4 N5 108.7(3)
N4 N5 N6 110.0(3)
N5 N6 C11 104.2(3)
O1 N13 Eu01 60.2(2)
O1 N13 O2 116.3(4)
O2 N13 Eu01 56.2(2)
O3 N13 Eu01 175.2(4)
O3 N13 O1 122.3(4)
O3 N13 O2 121.4(4)
O4 N14 Eu01 57.89(19)
O4 N14 O5 116.6(3)
O5 N14 Eu01 59.13(19)
O6 N14 Eu01 173.5(3)
O6 N14 O4 121.8(4)
O6 N14 O5 121.6(4)
O7 N15 Eu01 57.2(2)
O8 N15 Eu01 58.6(2)
O8 N15 O7 115.8(3)
O9 N15 Eu01 177.4(3)
O9 N15 O7 122.0(4)
O9 N15 O8 122.1(4)
N1 C1 C2 122.3(4)
N1 C1 C6 114.8(4)
C2 C1 C6 123.0(4)
C1 C2 H2 119.6
C1 C2 C3 120.8(4)
C3 C2 H2 119.6
C2 C3 C12A 123.4(7)
C2 C3 C12B 118.5(6)
C4 C3 C2 116.6(4)
C4 C3 C12A 119.9(7)
C4 C3 C12B 124.6(6)
C3 C4 H4 120.1
C5 C4 C3 119.8(4)
C5 C4 H4 120.1
N1 C5 C4 123.5(4)
N1 C5 C11 113.2(4)
C4 C5 C11 123.2(4)
N2 C6 C1 115.6(4)
N2 C6 C7 121.6(4)
C7 C6 C1 122.7(4)
C6 C7 H7 119.3
C6 C7 C8 121.3(4)
C8 C7 H7 119.3
C7 C8 C16 120.9(4)
C9 C8 C7 115.9(4)
C9 C8 C16 123.2(4)
C8 C9 H9 119.8
C10 C9 C8 120.3(4)
C10 C9 H9 119.8
N2 C10 C9 124.2(4)
N2 C10 H10 117.9
C9 C10 H10 117.9
N3 C11 N6 110.5(4)
N3 C11 C5 122.3(4)
N6 C11 C5 127.2(4)
C3 C12A C14A 112.6(11)
C13 C12A C3 111.7(8)
C13 C12A C14A 105.3(11)
C15A C12A C3 107.9(11)
C15A C12A C13 109.0(12)
C15A C12A C14A 110.3(10)
C3 C12B C15B 108.1(10)
C13 C12B C3 108.2(8)
C13 C12B C15B 110.6(11)
C14B C12B C3 110.3(10)
C14B C12B C13 112.3(11)
C14B C12B C15B 107.3(10)
C12A C13 H13A 109.5
C12A C13 H13B 109.5
C12A C13 H13C 109.5
C12B C13 H13D 109.5
C12B C13 H13E 109.5
C12B C13 H13F 109.5
H13A C13 H13B 109.5
H13A C13 H13C 109.5
H13B C13 H13C 109.5
H13D C13 H13E 109.5
H13D C13 H13F 109.5
H13E C13 H13F 109.5
C12A C14A H14A 109.5
C12A C14A H14B 109.5
C12A C14A H14C 109.5
H14A C14A H14B 109.5
H14A C14A H14C 109.5
H14B C14A H14C 109.5
C12B C14B H14D 109.5
C12B C14B H14E 109.5
C12B C14B H14F 109.5
H14D C14B H14E 109.5
H14D C14B H14F 109.5
H14E C14B H14F 109.5
C12A C15A H15A 109.5
C12A C15A H15B 109.5
C12A C15A H15C 109.5
H15A C15A H15B 109.5
H15A C15A H15C 109.5
H15B C15A H15C 109.5
C12B C15B H15D 109.5
C12B C15B H15E 109.5
C12B C15B H15F 109.5
H15D C15B H15E 109.5
H15D C15B H15F 109.5
H15E C15B H15F 109.5
C8 C16 C18 107.1(4)
C8 C16 C19 112.0(4)
C17 C16 C8 110.8(4)
C17 C16 C18 109.3(4)
C17 C16 C19 108.9(4)
C19 C16 C18 108.7(4)
C16 C17 H17A 109.5
C16 C17 H17B 109.5
C16 C17 H17C 109.5
H17A C17 H17B 109.5
H17A C17 H17C 109.5
H17B C17 H17C 109.5
C16 C18 H18A 109.5
C16 C18 H18B 109.5
C16 C18 H18C 109.5
H18A C18 H18B 109.5
H18A C18 H18C 109.5
H18B C18 H18C 109.5
C16 C19 H19A 109.5
C16 C19 H19B 109.5
C16 C19 H19C 109.5
H19A C19 H19B 109.5
H19A C19 H19C 109.5
H19B C19 H19C 109.5
C24 N7 C20 116.1(4)
C25 N8 H8 118.9
C29 N8 H8 118.9
C29 N8 C25 122.3(4)
N10 N9 H9A 125.6
N10 N9 C30 108.9(4)
C30 N9 H9A 125.6
N11 N10 N9 106.7(3)
N10 N11 N12 109.6(3)
C30 N12 N11 107.0(3)
N7 C20 C21 123.0(4)
N7 C20 C25 116.5(4)
C21 C20 C25 120.4(4)
C20 C21 H21 119.5
C20 C21 C22 121.0(4)
C22 C21 H21 119.5
C21 C22 C23 116.0(4)
C21 C22 C31 120.8(4)
C23 C22 C31 123.3(4)
C22 C23 H23 120.5
C24 C23 C22 119.1(4)
C24 C23 H23 120.5
N7 C24 C23 124.8(4)
N7 C24 C30 115.9(4)
C23 C24 C30 119.2(4)
N8 C25 C20 115.7(4)
N8 C25 C26 118.4(4)
C26 C25 C20 125.7(4)
C25 C26 H26 119.2
C25 C26 C27 121.6(4)
C27 C26 H26 119.2
C26 C27 C28 117.4(4)
C26 C27 C35 120.1(4)
C28 C27 C35 122.5(4)
C27 C28 H28 120.1
C29 C28 C27 119.9(4)
C29 C28 H28 120.1
N8 C29 C28 120.2(4)
N8 C29 H29 119.9
C28 C29 H29 119.9
N9 C30 C24 124.5(4)
N12 C30 N9 107.8(4)
N12 C30 C24 127.6(4)
C22 C31 C32 108.3(3)
C22 C31 C33 110.3(4)
C22 C31 C34 111.6(4)
C32 C31 C33 109.0(4)
C34 C31 C32 108.4(3)
C34 C31 C33 109.2(4)
C31 C32 H32A 109.5
C31 C32 H32B 109.5
C31 C32 H32C 109.5
H32A C32 H32B 109.5
H32A C32 H32C 109.5
H32B C32 H32C 109.5
C31 C33 H33A 109.5
C31 C33 H33B 109.5
C31 C33 H33C 109.5
H33A C33 H33B 109.5
H33A C33 H33C 109.5
H33B C33 H33C 109.5
C31 C34 H34A 109.5
C31 C34 H34B 109.5
C31 C34 H34C 109.5
H34A C34 H34B 109.5
H34A C34 H34C 109.5
H34B C34 H34C 109.5
C27 C35 C37 107.7(4)
C36 C35 C27 108.5(4)
C36 C35 C37 111.1(5)
C36 C35 C38 109.3(4)
C38 C35 C27 112.3(4)
C38 C35 C37 107.9(4)
C35 C36 H36A 109.5
C35 C36 H36B 109.5
C35 C36 H36C 109.5
H36A C36 H36B 109.5
H36A C36 H36C 109.5
H36B C36 H36C 109.5
C35 C37 H37A 109.5
C35 C37 H37B 109.5
C35 C37 H37C 109.5
H37A C37 H37B 109.5
H37A C37 H37C 109.5
H37B C37 H37C 109.5
C35 C38 H38A 109.5
C35 C38 H38B 109.5
C35 C38 H38C 109.5
H38A C38 H38B 109.5
H38A C38 H38C 109.5
H38B C38 H38C 109.5
N16 C39 C40 179.2(7)
C39 C40 H40A 109.5
C39 C40 H40B 109.5
C39 C40 H40C 109.5
H40A C40 H40B 109.5
H40A C40 H40C 109.5
H40B C40 H40C 109.5
N17 C41 C42 179.2(7)
C41 C42 H42A 109.5
C41 C42 H42B 109.5
C41 C42 H42C 109.5
H42A C42 H42B 109.5
H42A C42 H42C 109.5
H42B C42 H42C 109.5

loop_
_geom_bond_atom_site_label_1
_geom_bond_atom_site_label_2
_geom_bond_distance
Eu01 O1 2.529(3)
Eu01 O2 2.440(3)
Eu01 O4 2.511(3)
Eu01 O5 2.538(3)
Eu01 O7 2.539(3)
Eu01 O8 2.570(3)
Eu01 O10 2.421(3)
Eu01 N1 2.565(3)
Eu01 N2 2.558(3)
Eu01 N3 2.480(3)
Eu01 N13 2.908(4)
Eu01 N14 2.944(4)
O1 N13 1.264(5)
O2 N13 1.280(5)
O3 N13 1.221(5)
O4 N14 1.271(4)
O5 N14 1.272(5)
O6 N14 1.230(4)
O7 N15 1.266(5)
O8 N15 1.259(5)
O9 N15 1.229(5)
O10 H10A 0.8855
O10 H10B 0.8861
N1 C1 1.351(5)
N1 C5 1.352(5)
N2 C6 1.355(5)
N2 C10 1.349(5)
N3 N4 1.319(5)
N3 C11 1.333(5)
N4 N5 1.322(5)
N5 N6 1.340(5)
N6 C11 1.349(5)
C1 C2 1.379(6)
C1 C6 1.497(6)
C2 H2 0.9500
C2 C3 1.396(6)
C3 C4 1.388(6)
C3 C12A 1.519(11)
C3 C12B 1.549(11)
C4 H4 0.9500
C4 C5 1.379(6)
C5 C11 1.458(6)
C6 C7 1.387(6)
C7 H7 0.9500
C7 C8 1.402(6)
C8 C9 1.384(6)
C8 C16 1.529(6)
C9 H9 0.9500
C9 C10 1.369(6)
C10 H10 0.9500
C12A C13 1.513(11)
C12A C14A 1.523(12)
C12A C15A 1.508(12)
C12B C13 1.548(11)
C12B C14B 1.547(11)
C12B C15B 1.553(12)
C13 H13A 0.9800
C13 H13B 0.9800
C13 H13C 0.9800
C13 H13D 0.9800
C13 H13E 0.9800
C13 H13F 0.9800
C14A H14A 0.9800
C14A H14B 0.9800
C14A H14C 0.9800
C14B H14D 0.9800
C14B H14E 0.9800
C14B H14F 0.9800
C15A H15A 0.9800
C15A H15B 0.9800
C15A H15C 0.9800
C15B H15D 0.9800
C15B H15E 0.9800
C15B H15F 0.9800
C16 C17 1.527(7)
C16 C18 1.537(7)
C16 C19 1.533(7)
C17 H17A 0.9800
C17 H17B 0.9800
C17 H17C 0.9800
C18 H18A 0.9800
C18 H18B 0.9800
C18 H18C 0.9800
C19 H19A 0.9800
C19 H19B 0.9800
C19 H19C 0.9800
N7 C20 1.344(6)
N7 C24 1.334(5)
N8 H8 0.8800
N8 C25 1.349(5)
N8 C29 1.346(5)
N9 H9A 0.8800
N9 N10 1.345(5)
N9 C30 1.347(5)
N10 N11 1.305(5)
N11 N12 1.367(5)
N12 C30 1.313(5)
C20 C21 1.382(6)
C20 C25 1.483(6)
C21 H21 0.9500
C21 C22 1.391(6)
C22 C23 1.401(6)
C22 C31 1.524(6)
C23 H23 0.9500
C23 C24 1.385(6)
C24 C30 1.480(6)
C25 C26 1.375(6)
C26 H26 0.9500
C26 C27 1.392(6)
C27 C28 1.399(6)
C27 C35 1.531(6)
C28 H28 0.9500
C28 C29 1.373(6)
C29 H29 0.9500
C31 C32 1.539(6)
C31 C33 1.544(6)
C31 C34 1.530(6)
C32 H32A 0.9800
C32 H32B 0.9800
C32 H32C 0.9800
C33 H33A 0.9800
C33 H33B 0.9800
C33 H33C 0.9800
C34 H34A 0.9800
C34 H34B 0.9800
C34 H34C 0.9800
C35 C36 1.515(7)
C35 C37 1.540(7)
C35 C38 1.529(7)
C36 H36A 0.9800
C36 H36B 0.9800
C36 H36C 0.9800
C37 H37A 0.9800
C37 H37B 0.9800
C37 H37C 0.9800
C38 H38A 0.9800
C38 H38B 0.9800
C38 H38C 0.9800
N16 C39 1.131(7)
C39 C40 1.446(8)
C40 H40A 0.9800
C40 H40B 0.9800
C40 H40C 0.9800
N17 C41 1.137(7)
C41 C42 1.453(8)
C42 H42A 0.9800
C42 H42B 0.9800
C42 H42C 0.9800
